data_2215961
loop_
_publ_author_name
'Jian Wu'

_publ_section_title
;
 <i>N</i>-(6-Bromopyridin-2-yl)pyridin-2-amine
;
_journal_coeditor_code HB2598
_journal_issue 11
_journal_name_full 'Acta Crystallographica Section E'
_journal_page_first o4413
_journal_page_last o4413
_journal_paper_doi 10.1107/S1600536807051860
_journal_volume 63
_journal_year 2007
_chemical_formula_iupac 'C10 H8 Br N3'
_chemical_formula_moiety 'C10 H8 Br N3'
_chemical_formula_sum 'C10 H8 Br N3'
_chemical_formula_weight 250.10
_chemical_name_systematic
;
N-(6-Bromopyridin-2-yl)pyridin-2-amine
;
_space_group_IT_number 15
_symmetry_cell_setting monoclinic
_symmetry_space_group_name_Hall '-C 2yc'
_symmetry_space_group_name_H-M 'C 1 2/c 1'
_atom_sites_solution_hydrogens geom
_atom_sites_solution_primary direct
_atom_sites_solution_secondary difmap
_audit_creation_method SHELXL-97
_cell_angle_alpha 90.00
_cell_angle_beta 109.299(4)
_cell_angle_gamma 90.00
_cell_formula_units_Z 8
_cell_length_a 22.177(7)
_cell_length_b 7.551(2)
_cell_length_c 12.293(4)
_cell_measurement_reflns_used 1723
_cell_measurement_temperature 298(2)
_cell_measurement_theta_max 25.20
_cell_measurement_theta_min 1.95
_cell_volume 1942.9(10)
_computing_cell_refinement 'SAINT (Bruker, 2004)'
_computing_data_collection 'APEX2 (Bruker, 2004)'
_computing_data_reduction 'SAINT (Bruker, 2004)'
_computing_molecular_graphics 'SHELXTL (Bruker, 2004)'
_computing_publication_material 'SHELXTL (Bruker, 2004)'
_computing_structure_refinement 'SHELXL97 (Sheldrick, 1997)'
_computing_structure_solution 'SHELXS97 (Sheldrick, 1997)'
_diffrn_ambient_temperature 298(2)
_diffrn_detector_area_resol_mean 0
_diffrn_measured_fraction_theta_full 0.988
_diffrn_measured_fraction_theta_max 0.988
_diffrn_measurement_device_type 'Bruker APEXII CCD'
_diffrn_measurement_method '\f and \w'
_diffrn_radiation_monochromator graphite
_diffrn_radiation_source 'fine-focus sealed tube'
_diffrn_radiation_type MoK\a
_diffrn_radiation_wavelength 0.71073
_diffrn_reflns_av_R_equivalents 0.0741
_diffrn_reflns_av_sigmaI/netI 0.0501
_diffrn_reflns_limit_h_max 26
_diffrn_reflns_limit_h_min -26
_diffrn_reflns_limit_k_max 9
_diffrn_reflns_limit_k_min -8
_diffrn_reflns_limit_l_max 14
_diffrn_reflns_limit_l_min -14
_diffrn_reflns_number 5705
_diffrn_reflns_theta_full 25.20
_diffrn_reflns_theta_max 25.20
_diffrn_reflns_theta_min 1.95
_diffrn_standards_interval_count 0
_diffrn_standards_interval_time 0
_diffrn_standards_number 0
_exptl_absorpt_coefficient_mu 4.191
_exptl_absorpt_correction_T_max 0.503
_exptl_absorpt_correction_T_min 0.376
_exptl_absorpt_correction_type multi-scan
_exptl_absorpt_process_details '(SADABS; Sheldrick, 2004)'
_exptl_crystal_colour colourless
_exptl_crystal_density_diffrn 1.710
_exptl_crystal_density_method 'not measured'
_exptl_crystal_description block
_exptl_crystal_F_000 992
_exptl_crystal_size_max 0.29
_exptl_crystal_size_mid 0.25
_exptl_crystal_size_min 0.19
_refine_diff_density_max 0.308
_refine_diff_density_min -0.445
_refine_ls_extinction_method none
_refine_ls_goodness_of_fit_ref 1.056
_refine_ls_hydrogen_treatment constr
_refine_ls_matrix_type full
_refine_ls_number_parameters 127
_refine_ls_number_reflns 1723
_refine_ls_number_restraints 0
_refine_ls_restrained_S_all 1.056
_refine_ls_R_factor_all 0.0389
_refine_ls_R_factor_gt 0.0325
_refine_ls_shift/su_max 0.000
_refine_ls_shift/su_mean 0.000
_refine_ls_structure_factor_coef Fsqd
_refine_ls_weighting_details 'calc w=1/[\s^2^(Fo^2^)+(0.0456P)^2^] where P=(Fo^2^+2Fc^2^)/3'
_refine_ls_weighting_scheme calc
_refine_ls_wR_factor_gt 0.0849
_refine_ls_wR_factor_ref 0.0865
_reflns_number_gt 1403
_reflns_number_total 1723
_reflns_threshold_expression I>2\s(I)
_cod_data_source_file hb2598.cif
_cod_data_source_block I
_cod_original_sg_symbol_H-M 'C 2/c'
_cod_database_code 2215961
_cod_database_fobs_code 2215961

loop_
_symmetry_equiv_pos_as_xyz
'x, y, z'
'-x, y, -z+1/2'
'x+1/2, y+1/2, z'
'-x+1/2, y+1/2, -z+1/2'
'-x, -y, -z'
'x, -y, z-1/2'
'-x+1/2, -y+1/2, -z'
'x+1/2, -y+1/2, z-1/2'

loop_
_atom_site_type_symbol
_atom_site_label
_atom_site_fract_x
_atom_site_fract_y
_atom_site_fract_z
_atom_site_U_iso_or_equiv
_atom_site_adp_type
_atom_site_calc_flag
_atom_site_refinement_flags
_atom_site_occupancy
Br Br1 0.348533(14) 0.03734(6) 0.56958(3) 0.06353(18) Uani d . 1
C C1 0.41493(12) 0.1357(4) 0.5224(2) 0.0404(6) Uani d . 1
C C2 0.41213(13) 0.1193(4) 0.4089(2) 0.0450(7) Uani d . 1
H H2 0.3782 0.0637 0.3537 0.054 Uiso calc R 1
C C3 0.46233(13) 0.1898(4) 0.3832(2) 0.0475(7) Uani d . 1
H H3 0.4623 0.1853 0.3076 0.057 Uiso calc R 1
C C4 0.51341(13) 0.2679(4) 0.4666(2) 0.0431(7) Uani d . 1
H H4 0.5476 0.3156 0.4485 0.052 Uiso calc R 1
C C5 0.51153(11) 0.2723(4) 0.5782(2) 0.0367(6) Uani d . 1
C C6 0.61548(12) 0.4275(4) 0.6853(2) 0.0381(6) Uani d . 1
C C7 0.64667(14) 0.5036(4) 0.7932(2) 0.0449(7) Uani d . 1
H H7 0.6301 0.4932 0.8533 0.054 Uiso calc R 1
C C8 0.69133(15) 0.5299(4) 0.6151(3) 0.0526(8) Uani d . 1
H H8 0.7069 0.5397 0.5538 0.063 Uiso calc R 1
C C9 0.72529(13) 0.6080(5) 0.7165(3) 0.0525(8) Uani d . 1
H H9 0.7629 0.6692 0.7241 0.063 Uiso calc R 1
C C10 0.70248(13) 0.5941(5) 0.8077(3) 0.0510(8) Uani d . 1
H H10 0.7247 0.6455 0.8784 0.061 Uiso calc R 1
N N1 0.46154(9) 0.2106(3) 0.60504(16) 0.0381(5) Uani d . 1
N N2 0.63662(11) 0.4391(3) 0.5976(2) 0.0465(6) Uani d . 1
N N3 0.55897(10) 0.3372(3) 0.67403(17) 0.0438(6) Uani d . 1
H H3A 0.5523 0.3185 0.7382 0.053 Uiso calc R 1

loop_
_atom_site_aniso_label
_atom_site_aniso_U_11
_atom_site_aniso_U_22
_atom_site_aniso_U_33
_atom_site_aniso_U_12
_atom_site_aniso_U_13
_atom_site_aniso_U_23
Br1 0.0490(2) 0.0850(3) 0.0585(3) -0.02186(15) 0.02024(17) -0.00919(16)
C1 0.0378(13) 0.0412(18) 0.0436(15) 0.0047(12) 0.0153(12) 0.0020(12)
C2 0.0442(15) 0.0518(19) 0.0350(14) 0.0043(13) 0.0077(12) -0.0079(13)
C3 0.0497(16) 0.062(2) 0.0308(13) 0.0095(14) 0.0126(12) -0.0004(13)
C4 0.0457(14) 0.0493(19) 0.0388(14) 0.0059(12) 0.0200(13) 0.0036(13)
C5 0.0344(13) 0.0395(16) 0.0353(13) 0.0053(11) 0.0103(11) 0.0022(12)
C6 0.0332(13) 0.0424(18) 0.0376(14) 0.0059(11) 0.0103(11) 0.0052(12)
C7 0.0426(15) 0.053(2) 0.0386(15) 0.0000(12) 0.0128(13) 0.0025(13)
C8 0.0430(16) 0.070(2) 0.0493(17) -0.0016(14) 0.0218(14) 0.0038(16)
C9 0.0371(14) 0.058(2) 0.0602(19) -0.0044(14) 0.0131(14) 0.0058(16)
C10 0.0442(16) 0.056(2) 0.0454(16) -0.0016(14) 0.0054(13) -0.0014(14)
N1 0.0370(11) 0.0448(14) 0.0325(11) 0.0009(10) 0.0113(9) -0.0016(10)
N2 0.0411(13) 0.0582(19) 0.0439(13) -0.0025(11) 0.0189(11) -0.0007(11)
N3 0.0394(11) 0.0616(18) 0.0312(11) -0.0077(11) 0.0126(10) 0.0019(10)

loop_
_atom_type_symbol
_atom_type_description
_atom_type_scat_dispersion_real
_atom_type_scat_dispersion_imag
_atom_type_scat_source
C C 0.0033 0.0016 'International Tables Vol C Tables 4.2.6.8 and 6.1.1.4'
H H 0.0000 0.0000 'International Tables Vol C Tables 4.2.6.8 and 6.1.1.4'
N N 0.0061 0.0033 'International Tables Vol C Tables 4.2.6.8 and 6.1.1.4'
Br Br -0.2901 2.4595 'International Tables Vol C Tables 4.2.6.8 and 6.1.1.4'

loop_
_geom_angle_atom_site_label_1
_geom_angle_atom_site_label_2
_geom_angle_atom_site_label_3
_geom_angle
N1 C1 C2 125.5(3)
N1 C1 Br1 115.00(19)
C2 C1 Br1 119.5(2)
C3 C2 C1 115.6(3)
C3 C2 H2 122.2
C1 C2 H2 122.2
C2 C3 C4 121.8(3)
C2 C3 H3 119.1
C4 C3 H3 119.1
C3 C4 C5 117.3(3)
C3 C4 H4 121.4
C5 C4 H4 121.4
N1 C5 N3 111.8(2)
N1 C5 C4 122.2(2)
N3 C5 C4 126.0(2)
N2 C6 N3 120.3(2)
N2 C6 C7 123.5(3)
N3 C6 C7 116.2(2)
C10 C7 C6 117.9(3)
C10 C7 H7 121.0
C6 C7 H7 121.0
N2 C8 C9 124.3(3)
N2 C8 H8 117.8
C9 C8 H8 117.8
C8 C9 C10 118.1(3)
C8 C9 H9 120.9
C10 C9 H9 120.9
C7 C10 C9 119.4(3)
C7 C10 H10 120.3
C9 C10 H10 120.3
C1 N1 C5 117.6(2)
C6 N2 C8 116.7(2)
C5 N3 C6 131.6(2)
C5 N3 H3A 114.2
C6 N3 H3A 114.2

loop_
_geom_bond_atom_site_label_1
_geom_bond_atom_site_label_2
_geom_bond_distance
Br1 C1 1.903(3)
C1 N1 1.314(3)
C1 C2 1.381(4)
C2 C3 1.362(4)
C2 H2 0.9300
C3 C4 1.384(4)
C3 H3 0.9300
C4 C5 1.387(4)
C4 H4 0.9300
C5 N1 1.340(3)
C5 N3 1.384(3)
C6 N2 1.313(4)
C6 N3 1.392(3)
C6 C7 1.401(4)
C7 C10 1.373(4)
C7 H7 0.9300
C8 N2 1.348(4)
C8 C9 1.359(5)
C8 H8 0.9300
C9 C10 1.378(4)
C9 H9 0.9300
C10 H10 0.9300
N3 H3A 0.8600

loop_
_geom_hbond_atom_site_label_D
_geom_hbond_atom_site_label_H
_geom_hbond_atom_site_label_A
_geom_hbond_site_symmetry_A
_geom_hbond_distance_DH
_geom_hbond_distance_HA
_geom_hbond_distance_DA
_geom_hbond_angle_DHA
N3 H3A N1 2_656 0.86 2.21 3.052(3) 168

loop_
_cod_related_entry_id
_cod_related_entry_database
_cod_related_entry_code
1 ChemSpider 21121269
